data_4079373
loop_
_publ_author_name
'Elkin, Tatyana'
'Aharonovich, Sinai'
'Botoshansky, Mark'
'Eisen, Moris S.'

_publ_section_title
;
 Synthesis and Characterization of Group 4 Fluorinated Bis(amidinates) and
 Their Reactivity in the Formation of Elastomeric Polypropylene
;
_journal_issue 21
_journal_name_full Organometallics
_journal_page_first 7404
_journal_paper_doi 10.1021/om300702s
_journal_volume 31
_journal_year 2012
_chemical_formula_sum 'C54 H63 F6 N9 Ti1.5'
_chemical_formula_weight 1023.98
_chemical_name_common Moris-254(Tatyana)
_chemical_name_systematic
; 
 ? 
;
_space_group_IT_number 2
_symmetry_cell_setting triclinic
_symmetry_space_group_name_Hall '-P 1'
_symmetry_space_group_name_H-M 'P -1'
_atom_sites_solution_hydrogens geom
_atom_sites_solution_primary direct
_atom_sites_solution_secondary difmap
_audit_creation_method SHELXL-97
_cell_angle_alpha 101.71(3)
_cell_angle_beta 97.29(3)
_cell_angle_gamma 100.20(3)
_cell_formula_units_Z 4
_cell_length_a 11.411(2)
_cell_length_b 19.071(4)
_cell_length_c 26.934(5)
_cell_measurement_reflns_used 70805
_cell_measurement_temperature 240(2)
_cell_measurement_theta_max 25.20
_cell_measurement_theta_min 1.70
_cell_volume 5567(2)
_computing_cell_refinement 'DENZO HKL2000 (Otwinowski & Minor 1997)'
_computing_data_collection 'Collect (Nonius, 2006)'
_computing_data_reduction 'DENZO HKL2000 (Otwinowski & Minor 1997)'
_computing_molecular_graphics 'TEXSAN  (MSC, 1999)'
_computing_structure_refinement 'SHELXL-97 (Sheldrick, 1997)'
_computing_structure_solution 'SHELXS-97 (Sheldrick, 1997)'
_diffrn_ambient_temperature 240(2)
_diffrn_measured_fraction_theta_full 0.972
_diffrn_measured_fraction_theta_max 0.972
_diffrn_measurement_device_type 'Nonius KappaCCD'
_diffrn_measurement_method 'phi- and omega-scans'
_diffrn_radiation_monochromator graphite
_diffrn_radiation_source 'fine-focus sealed tube'
_diffrn_radiation_type MoK\a
_diffrn_radiation_wavelength 0.71073
_diffrn_reflns_av_R_equivalents 0.0890
_diffrn_reflns_av_sigmaI/netI 0.0618
_diffrn_reflns_limit_h_max 13
_diffrn_reflns_limit_h_min 0
_diffrn_reflns_limit_k_max 22
_diffrn_reflns_limit_k_min -22
_diffrn_reflns_limit_l_max 31
_diffrn_reflns_limit_l_min -32
_diffrn_reflns_number 70805
_diffrn_reflns_theta_full 25.02
_diffrn_reflns_theta_max 25.02
_diffrn_reflns_theta_min 1.70
_diffrn_standards_number 0
_exptl_absorpt_coefficient_mu 0.283
_exptl_absorpt_correction_type none
_exptl_crystal_colour 'pale yellow'
_exptl_crystal_density_diffrn 1.222
_exptl_crystal_density_method 'not measured'
_exptl_crystal_description plate
_exptl_crystal_F_000 2148
_exptl_crystal_size_max 0.20
_exptl_crystal_size_mid 0.15
_exptl_crystal_size_min 0.01
_refine_diff_density_max 0.923
_refine_diff_density_min -0.407
_refine_diff_density_rms 0.066
_refine_ls_extinction_coef 0.0039(6)
_refine_ls_extinction_expression Fc^*^=kFc[1+0.001xFc^2^\l^3^/sin(2\q)]^-1/4^
_refine_ls_extinction_method SHELXL
_refine_ls_goodness_of_fit_ref 0.949
_refine_ls_hydrogen_treatment constr
_refine_ls_matrix_type full
_refine_ls_number_parameters 1311
_refine_ls_number_reflns 19135
_refine_ls_number_restraints 0
_refine_ls_restrained_S_all 0.949
_refine_ls_R_factor_all 0.1403
_refine_ls_R_factor_gt 0.0866
_refine_ls_shift/su_max 0.009
_refine_ls_shift/su_mean 0.001
_refine_ls_structure_factor_coef Fsqd
_refine_ls_weighting_details 'calc w=1/[\s^2^(Fo^2^)+(0.1164P)^2^+16.8192P] where P=(Fo^2^+2Fc^2^)/3'
_refine_ls_weighting_scheme calc
_refine_ls_wR_factor_gt 0.2483
_refine_ls_wR_factor_ref 0.2695
_reflns_number_gt 11518
_reflns_number_total 19135
_reflns_threshold_expression >2sigma(I)
_cod_data_source_file om300702s_si_002.cif
_cod_data_source_block Moris-254
_cod_depositor_comments
;
The following automatic conversions were performed:

'_symmetry_cell_setting' value 'Triclinic' changed to 'triclinic'
according to /home/saulius/struct/CIF-dictionaries/cif_core.dic
dictionary named 'cif_core.dic' version 2.4.2 from 2011-04-26.

Automatic conversion script
Id: cif_fix_values 1891 2012-01-12 08:04:46Z andrius 
;
_cod_original_formula_sum 'C54 H63 F6 N9 Ti1.50'
_cod_database_code 4079373

loop_
_symmetry_equiv_pos_as_xyz
'x, y, z'
'-x, -y, -z'

loop_
_atom_site_label
_atom_site_type_symbol
_atom_site_fract_x
_atom_site_fract_y
_atom_site_fract_z
_atom_site_U_iso_or_equiv
_atom_site_adp_type
_atom_site_occupancy
_atom_site_symmetry_multiplicity
_atom_site_calc_flag
_atom_site_refinement_flags
Ti1 Ti 0.63420(9) 0.24167(5) 0.01272(4) 0.0512(3) Uani 1 1 d .
N1 N 0.7133(4) 0.2023(3) 0.07868(19) 0.0577(12) Uani 1 1 d .
N2 N 0.8212(4) 0.2750(2) 0.04092(18) 0.0551(11) Uani 1 1 d .
N3 N 0.4580(4) 0.2277(2) 0.0304(2) 0.0595(12) Uani 1 1 d .
N4 N 0.5908(4) 0.3250(3) 0.0740(2) 0.0658(14) Uani 1 1 d .
N5 N 0.6129(5) 0.1480(3) -0.0316(2) 0.0739(15) Uani 1 1 d .
N6 N 0.6292(4) 0.2974(3) -0.0356(2) 0.0708(15) Uani 1 1 d .
F1 F 0.5627(4) -0.0071(3) 0.18737(19) 0.1160(17) Uani 1 1 d .
F2 F 1.1966(4) 0.4579(3) -0.0125(2) 0.136(2) Uani 1 1 d .
F3 F 0.0118(4) 0.0479(3) -0.0547(2) 0.145(2) Uani 1 1 d .
F4 F 0.8447(4) 0.5803(2) 0.2107(2) 0.1165(17) Uani 1 1 d .
C1 C 0.8240(5) 0.2364(3) 0.0775(2) 0.0535(13) Uani 1 1 d .
C2 C 0.9356(5) 0.2324(3) 0.1132(2) 0.0595(15) Uani 1 1 d .
H2 H 0.9086 0.1962 0.1332 0.071 Uiso 1 1 calc R
C3 C 1.0299(6) 0.2029(4) 0.0836(3) 0.086(2) Uani 1 1 d .
H3A H 1.0988 0.2004 0.1078 0.129 Uiso 1 1 calc R
H3B H 1.0562 0.2354 0.0619 0.129 Uiso 1 1 calc R
H3C H 0.9944 0.1544 0.0624 0.129 Uiso 1 1 calc R
C4 C 0.9908(7) 0.3045(4) 0.1525(3) 0.095(2) Uani 1 1 d .
H4A H 1.0608 0.2985 0.1745 0.142 Uiso 1 1 calc R
H4B H 0.9315 0.3182 0.1733 0.142 Uiso 1 1 calc R
H4C H 1.0153 0.3425 0.1346 0.142 Uiso 1 1 calc R
C5 C 0.6814(5) 0.1492(3) 0.1072(2) 0.0546(14) Uani 1 1 d .
C6 C 0.5886(5) 0.1563(4) 0.1364(2) 0.0663(16) Uani 1 1 d .
H6 H 0.5526 0.1971 0.1381 0.080 Uiso 1 1 calc R
C7 C 0.5493(6) 0.1034(4) 0.1631(3) 0.0779(19) Uani 1 1 d .
H7 H 0.4869 0.1083 0.1825 0.094 Uiso 1 1 calc R
C8 C 0.6029(7) 0.0449(4) 0.1605(3) 0.079(2) Uani 1 1 d .
C9 C 0.6900(7) 0.0342(4) 0.1320(3) 0.082(2) Uani 1 1 d .
H9 H 0.7231 -0.0078 0.1304 0.098 Uiso 1 1 calc R
C10 C 0.7307(5) 0.0869(3) 0.1047(3) 0.0643(16) Uani 1 1 d .
H10 H 0.7913 0.0800 0.0847 0.077 Uiso 1 1 calc R
C11 C 0.9219(5) 0.3215(3) 0.0292(2) 0.0573(14) Uani 1 1 d .
C12 C 0.9763(5) 0.2964(4) -0.0123(3) 0.0696(17) Uani 1 1 d .
H12 H 0.9500 0.2477 -0.0313 0.084 Uiso 1 1 calc R
C13 C 1.0692(6) 0.3422(5) -0.0264(3) 0.089(2) Uani 1 1 d .
H13 H 1.1069 0.3250 -0.0541 0.106 Uiso 1 1 calc R
C14 C 1.1037(6) 0.4132(5) 0.0015(4) 0.090(2) Uani 1 1 d .
C15 C 1.0521(7) 0.4407(4) 0.0415(4) 0.093(2) Uani 1 1 d .
H15 H 1.0787 0.4898 0.0598 0.111 Uiso 1 1 calc R
C16 C 0.9575(6) 0.3942(3) 0.0552(3) 0.0762(19) Uani 1 1 d .
H16 H 0.9184 0.4126 0.0821 0.091 Uiso 1 1 calc R
C17 C 0.4753(5) 0.2919(3) 0.0657(2) 0.0598(15) Uani 1 1 d .
C18 C 0.3731(5) 0.3194(4) 0.0889(3) 0.0711(18) Uani 1 1 d .
H18 H 0.2973 0.2878 0.0681 0.085 Uiso 1 1 calc R
C19 C 0.3729(7) 0.3099(6) 0.1437(3) 0.115(3) Uani 1 1 d .
H19A H 0.3053 0.3273 0.1567 0.173 Uiso 1 1 calc R
H19B H 0.4478 0.3378 0.1653 0.173 Uiso 1 1 calc R
H19C H 0.3655 0.2585 0.1439 0.173 Uiso 1 1 calc R
C20 C 0.3688(8) 0.3970(5) 0.0842(4) 0.115(3) Uani 1 1 d .
H20A H 0.3015 0.4120 0.0990 0.173 Uiso 1 1 calc R
H20B H 0.3587 0.3987 0.0482 0.173 Uiso 1 1 calc R
H20C H 0.4436 0.4298 0.1024 0.173 Uiso 1 1 calc R
C21 C 0.3424(5) 0.1823(3) 0.0089(2) 0.0570(14) Uani 1 1 d .
C22 C 0.2969(6) 0.1250(4) 0.0309(3) 0.0756(18) Uani 1 1 d .
H22 H 0.3417 0.1171 0.0603 0.091 Uiso 1 1 calc R
C23 C 0.1840(7) 0.0795(4) 0.0089(4) 0.089(2) Uani 1 1 d .
H23 H 0.1510 0.0419 0.0240 0.106 Uiso 1 1 calc R
C24 C 0.1243(7) 0.0903(5) -0.0337(3) 0.092(3) Uani 1 1 d .
C25 C 0.1660(7) 0.1451(5) -0.0575(3) 0.102(3) Uani 1 1 d .
H25 H 0.1208 0.1515 -0.0874 0.122 Uiso 1 1 calc R
C26 C 0.2782(6) 0.1908(4) -0.0354(3) 0.0791(19) Uani 1 1 d .
H26 H 0.3102 0.2279 -0.0511 0.095 Uiso 1 1 calc R
C27 C 0.6490(5) 0.3908(3) 0.1105(3) 0.0583(15) Uani 1 1 d .
C28 C 0.6877(6) 0.3919(4) 0.1612(3) 0.0733(18) Uani 1 1 d .
H28 H 0.6695 0.3487 0.1730 0.088 Uiso 1 1 calc R
C29 C 0.7528(7) 0.4553(4) 0.1952(3) 0.086(2) Uani 1 1 d .
H29 H 0.7781 0.4557 0.2299 0.103 Uiso 1 1 calc R
C30 C 0.7796(6) 0.5174(4) 0.1772(3) 0.078(2) Uani 1 1 d .
C31 C 0.7444(6) 0.5194(3) 0.1279(3) 0.0776(19) Uani 1 1 d .
H31 H 0.7642 0.5628 0.1166 0.093 Uiso 1 1 calc R
C32 C 0.6777(6) 0.4552(3) 0.0940(3) 0.0723(18) Uani 1 1 d .
H32 H 0.6519 0.4555 0.0595 0.087 Uiso 1 1 calc R
C33 C 0.5652(7) 0.0780(4) -0.0201(3) 0.095(2) Uani 1 1 d .
H33A H 0.5378 0.0866 0.0128 0.143 Uiso 1 1 calc R
H33B H 0.6280 0.0499 -0.0187 0.143 Uiso 1 1 calc R
H33C H 0.4979 0.0509 -0.0468 0.143 Uiso 1 1 calc R
C341 C 0.685(2) 0.1295(9) -0.0736(7) 0.114(8) Uani 0.61(3) 1 d P
H341 H 0.7204 0.1739 -0.0832 0.170 Uiso 0.61(3) 1 calc PR
H342 H 0.6326 0.0961 -0.1033 0.170 Uiso 0.61(3) 1 calc PR
H343 H 0.7488 0.1064 -0.0614 0.170 Uiso 0.61(3) 1 calc PR
C342 C 0.591(3) 0.1458(13) -0.0917(8) 0.095(10) Uani 0.39(3) 1 d P
H344 H 0.6236 0.1936 -0.0972 0.142 Uiso 0.39(3) 1 calc PR
H345 H 0.5045 0.1328 -0.1048 0.142 Uiso 0.39(3) 1 calc PR
H346 H 0.6299 0.1097 -0.1097 0.142 Uiso 0.39(3) 1 calc PR
C35 C 0.6801(9) 0.3647(5) -0.0450(4) 0.118(3) Uani 1 1 d .
H35A H 0.7299 0.3957 -0.0137 0.178 Uiso 1 1 calc R
H35B H 0.6164 0.3883 -0.0563 0.178 Uiso 1 1 calc R
H35C H 0.7296 0.3568 -0.0715 0.178 Uiso 1 1 calc R
C36 C 0.5547(14) 0.2638(11) -0.0916(6) 0.236(9) Uani 1 1 d .
H36A H 0.5118 0.2143 -0.0937 0.354 Uiso 1 1 calc R
H36B H 0.6094 0.2628 -0.1164 0.354 Uiso 1 1 calc R
H36C H 0.4971 0.2935 -0.0992 0.354 Uiso 1 1 calc R
Ti1A Ti 0.89571(9) -0.04380(5) -0.34814(4) 0.0523(3) Uani 1 1 d .
F1A F 1.1879(4) -0.3245(2) -0.26440(19) 0.1034(14) Uani 1 1 d .
F2A F 1.1972(5) 0.2385(2) -0.45742(19) 0.1190(17) Uani 1 1 d .
F3A F 1.3001(6) 0.2714(3) -0.1581(2) 0.144(2) Uani 1 1 d .
F4A F 0.4680(5) -0.3017(3) -0.2686(3) 0.149(2) Uani 1 1 d .
N1A N 1.0464(5) -0.1037(3) -0.3492(2) 0.0650(13) Uani 1 1 d .
N2A N 1.0511(4) -0.0052(3) -0.37849(19) 0.0610(12) Uani 1 1 d .
N3A N 0.9861(5) 0.0155(3) -0.26708(19) 0.0648(13) Uani 1 1 d .
N4A N 0.8336(4) -0.0788(3) -0.28555(19) 0.0610(12) Uani 1 1 d .
N5A N 0.7866(5) -0.1205(3) -0.3977(2) 0.0705(14) Uani 1 1 d .
N6A N 0.8149(5) 0.0295(3) -0.3596(2) 0.0752(15) Uani 1 1 d .
C1A C 1.1142(5) -0.0551(3) -0.3686(2) 0.0564(14) Uani 1 1 d .
C2A C 1.2436(6) -0.0513(4) -0.3780(3) 0.0738(19) Uani 1 1 d .
H2A H 1.2637 -0.0101 -0.3948 0.089 Uiso 1 1 calc R
C3A C 1.2617(10) -0.1186(5) -0.4132(5) 0.150(5) Uani 1 1 d .
H3A1 H 1.2087 -0.1274 -0.4460 0.225 Uiso 1 1 calc R
H3A2 H 1.2431 -0.1602 -0.3979 0.225 Uiso 1 1 calc R
H3A3 H 1.3450 -0.1118 -0.4186 0.225 Uiso 1 1 calc R
C4A1 C 1.337(7) -0.018(4) -0.313(4) 0.18(4) Uani 0.24(8) 1 d P
H4A1 H 1.3811 0.0316 -0.3096 0.275 Uiso 0.24(8) 1 calc PR
H4A2 H 1.3094 -0.0415 -0.3488 0.275 Uiso 0.24(8) 1 calc PR
H4A3 H 1.3903 -0.0454 -0.2975 0.275 Uiso 0.24(8) 1 calc PR
C4A2 C 1.3318(17) -0.036(2) -0.3305(11) 0.145(12) Uani 0.76(8) 1 d P
H4A4 H 1.3199 0.0067 -0.3067 0.217 Uiso 0.76(8) 1 calc PR
H4A5 H 1.4129 -0.0266 -0.3384 0.217 Uiso 0.76(8) 1 calc PR
H4A6 H 1.3209 -0.0778 -0.3150 0.217 Uiso 0.76(8) 1 calc PR
C5A C 1.0877(5) -0.1595(3) -0.3281(2) 0.0517(13) Uani 1 1 d .
C6A C 1.1285(6) -0.1476(3) -0.2761(2) 0.0639(16) Uani 1 1 d .
H6A H 1.1324 -0.1014 -0.2546 0.077 Uiso 1 1 calc R
C7A C 1.1643(6) -0.2031(3) -0.2546(3) 0.0687(17) Uani 1 1 d .
H7A H 1.1945 -0.1940 -0.2193 0.082 Uiso 1 1 calc R
C8A C 1.1546(6) -0.2699(3) -0.2855(3) 0.0699(17) Uani 1 1 d .
C9A C 1.1102(7) -0.2851(3) -0.3368(3) 0.081(2) Uani 1 1 d .
H9A H 1.1022 -0.3323 -0.3575 0.097 Uiso 1 1 calc R
C10A C 1.0770(6) -0.2294(3) -0.3580(3) 0.0707(17) Uani 1 1 d .
H10A H 1.0466 -0.2393 -0.3934 0.085 Uiso 1 1 calc R
C11A C 1.0968(5) 0.0570(3) -0.3985(2) 0.0553(14) Uani 1 1 d .
C12A C 1.1134(6) 0.0494(3) -0.4496(2) 0.0685(17) Uani 1 1 d .
H12A H 1.1030 0.0022 -0.4707 0.082 Uiso 1 1 calc R
C13A C 1.1449(7) 0.1097(4) -0.4701(3) 0.079(2) Uani 1 1 d .
H13A H 1.1538 0.1040 -0.5048 0.094 Uiso 1 1 calc R
C14A C 1.1626(7) 0.1779(4) -0.4382(3) 0.078(2) Uani 1 1 d .
C15A C 1.1483(7) 0.1883(3) -0.3878(3) 0.0773(19) Uani 1 1 d .
H15A H 1.1612 0.2358 -0.3668 0.093 Uiso 1 1 calc R
C16A C 1.1140(6) 0.1268(3) -0.3680(3) 0.0711(17) Uani 1 1 d .
H16A H 1.1026 0.1330 -0.3335 0.085 Uiso 1 1 calc R
C17A C 0.9067(5) -0.0259(3) -0.2475(2) 0.0563(14) Uani 1 1 d .
C18A C 0.9037(6) -0.0147(3) -0.1905(2) 0.0668(16) Uani 1 1 d .
H18A H 0.9648 0.0305 -0.1740 0.080 Uiso 1 1 calc R
C19A C 0.9425(12) -0.0731(6) -0.1674(3) 0.149(5) Uani 1 1 d .
H19D H 1.0194 -0.0806 -0.1767 0.224 Uiso 1 1 calc R
H19E H 0.8824 -0.1183 -0.1801 0.224 Uiso 1 1 calc R
H19F H 0.9508 -0.0586 -0.1302 0.224 Uiso 1 1 calc R
C20A C 0.7865(9) 0.0001(6) -0.1760(3) 0.128(4) Uani 1 1 d .
H20D H 0.7915 0.0079 -0.1390 0.191 Uiso 1 1 calc R
H20E H 0.7217 -0.0414 -0.1929 0.191 Uiso 1 1 calc R
H20F H 0.7703 0.0435 -0.1868 0.191 Uiso 1 1 calc R
C21A C 1.0653(5) 0.0801(3) -0.2384(2) 0.0598(15) Uani 1 1 d .
C22A C 1.1852(6) 0.0811(4) -0.2220(3) 0.081(2) Uani 1 1 d .
H22A H 1.2140 0.0375 -0.2293 0.097 Uiso 1 1 calc R
C23A C 1.2644(8) 0.1455(5) -0.1947(4) 0.110(3) Uani 1 1 d .
H23A H 1.3454 0.1454 -0.1827 0.132 Uiso 1 1 calc R
C24A C 1.2223(9) 0.2087(4) -0.1857(3) 0.092(3) Uani 1 1 d .
C25A C 1.1084(9) 0.2107(4) -0.2026(4) 0.107(3) Uani 1 1 d .
H25A H 1.0812 0.2549 -0.1963 0.129 Uiso 1 1 calc R
C26A C 1.0319(7) 0.1470(4) -0.2292(4) 0.097(3) Uani 1 1 d .
H26A H 0.9522 0.1488 -0.2420 0.116 Uiso 1 1 calc R
C27A C 0.7410(5) -0.1355(3) -0.2805(2) 0.0566(14) Uani 1 1 d .
C28A C 0.6224(6) -0.1298(4) -0.2893(3) 0.0758(19) Uani 1 1 d .
H28A H 0.6034 -0.0871 -0.2975 0.091 Uiso 1 1 calc R
C29A C 0.5294(7) -0.1862(5) -0.2861(3) 0.095(2) Uani 1 1 d .
H29A H 0.4482 -0.1820 -0.2924 0.114 Uiso 1 1 calc R
C30A C 0.5586(9) -0.2474(5) -0.2738(4) 0.098(3) Uani 1 1 d .
C31A C 0.6731(10) -0.2559(4) -0.2672(4) 0.108(3) Uani 1 1 d .
H31A H 0.6903 -0.2995 -0.2599 0.130 Uiso 1 1 calc R
C32A C 0.7668(7) -0.2007(4) -0.2710(3) 0.083(2) Uani 1 1 d .
H32A H 0.8468 -0.2073 -0.2671 0.100 Uiso 1 1 calc R
C33A C 0.7810(7) -0.1984(3) -0.4062(3) 0.081(2) Uani 1 1 d .
H33D H 0.8567 -0.2071 -0.3903 0.121 Uiso 1 1 calc R
H33E H 0.7673 -0.2199 -0.4428 0.121 Uiso 1 1 calc R
H33F H 0.7154 -0.2206 -0.3911 0.121 Uiso 1 1 calc R
C34A C 0.6621(8) -0.1157(6) -0.4255(4) 0.125(3) Uani 1 1 d .
H34D H 0.6570 -0.0647 -0.4217 0.188 Uiso 1 1 calc R
H34E H 0.5987 -0.1403 -0.4104 0.188 Uiso 1 1 calc R
H34F H 0.6525 -0.1389 -0.4617 0.188 Uiso 1 1 calc R
C353 C 0.764(3) 0.0796(19) -0.3331(13) 0.183(16) Uani 0.62(6) 1 d P
H35D H 0.7605 0.0711 -0.2990 0.274 Uiso 0.62(6) 1 calc PR
H35E H 0.6829 0.0760 -0.3508 0.274 Uiso 0.62(6) 1 calc PR
H35F H 0.8118 0.1281 -0.3303 0.274 Uiso 0.62(6) 1 calc PR
C354 C 0.709(6) 0.071(3) -0.3309(16) 0.14(2) Uani 0.38(6) 1 d P
H35G H 0.6576 0.0352 -0.3175 0.212 Uiso 0.38(6) 1 calc PR
H35H H 0.6602 0.0878 -0.3561 0.212 Uiso 0.38(6) 1 calc PR
H35I H 0.7501 0.1116 -0.3030 0.212 Uiso 0.38(6) 1 calc PR
C36A C 0.8073(13) 0.0580(7) -0.4099(5) 0.176(5) Uani 1 1 d .
H36D H 0.8505 0.0316 -0.4336 0.264 Uiso 1 1 calc R
H36E H 0.8434 0.1099 -0.4019 0.264 Uiso 1 1 calc R
H36F H 0.7234 0.0502 -0.4257 0.264 Uiso 1 1 calc R
Ti1B Ti 0.75817(9) 0.40493(5) -0.33401(4) 0.0526(3) Uani 1 1 d .
N1B N 0.5764(4) 0.4177(3) -0.3183(2) 0.0600(12) Uani 1 1 d .
N2B N 0.6851(5) 0.3588(3) -0.27646(19) 0.0612(12) Uani 1 1 d .
N3B N 0.6508(4) 0.3199(2) -0.40180(18) 0.0534(11) Uani 1 1 d .
N4B N 0.7321(4) 0.4307(2) -0.40647(19) 0.0586(12) Uani 1 1 d .
N5B N 0.8365(5) 0.5006(3) -0.2969(2) 0.0720(15) Uani 1 1 d .
N6B N 0.8913(4) 0.3578(3) -0.33615(19) 0.0613(12) Uani 1 1 d .
F1B F 0.1894(4) 0.5208(3) -0.4029(2) 0.1239(18) Uani 1 1 d .
F2B F 0.8684(6) 0.2131(4) -0.1355(2) 0.139(2) Uani 1 1 d .
F3B F 0.4221(4) 0.02719(18) -0.44746(17) 0.0954(13) Uani 1 1 d .
F4B F 0.9311(4) 0.6710(2) -0.47840(16) 0.0907(12) Uani 1 1 d .
C1B C 0.5818(5) 0.3831(3) -0.2805(2) 0.0620(15) Uani 1 1 d .
C2B C 0.4885(6) 0.3750(5) -0.2452(3) 0.087(2) Uani 1 1 d .
H2B H 0.5113 0.3330 -0.2329 0.104 Uiso 1 1 calc R
C3B C 0.5189(9) 0.4274(7) -0.1967(4) 0.167(6) Uani 1 1 d .
H3B1 H 0.6027 0.4523 -0.1918 0.251 Uiso 1 1 calc R
H3B2 H 0.5069 0.4023 -0.1692 0.251 Uiso 1 1 calc R
H3B3 H 0.4675 0.4628 -0.1963 0.251 Uiso 1 1 calc R
C4B1 C 0.3625(16) 0.339(2) -0.2688(7) 0.108(7) Uani 0.74(7) 1 d P
H4B1 H 0.3619 0.2989 -0.2973 0.162 Uiso 0.74(7) 1 calc PR
H4B2 H 0.3222 0.3747 -0.2814 0.162 Uiso 0.74(7) 1 calc PR
H4B3 H 0.3205 0.3213 -0.2434 0.162 Uiso 0.74(7) 1 calc PR
C4B2 C 0.403(8) 0.304(4) -0.258(4) 0.13(3) Uani 0.26(7) 1 d P
H4B4 H 0.4171 0.2687 -0.2865 0.191 Uiso 0.26(7) 1 calc PR
H4B5 H 0.4787 0.3372 -0.2409 0.191 Uiso 0.26(7) 1 calc PR
H4B6 H 0.3468 0.3320 -0.2701 0.191 Uiso 0.26(7) 1 calc PR
C5B C 0.4762(5) 0.4442(3) -0.3385(2) 0.0606(15) Uani 1 1 d .
C6B C 0.4564(6) 0.5131(4) -0.3179(3) 0.088(2) Uani 1 1 d .
H6B H 0.5093 0.5432 -0.2888 0.105 Uiso 1 1 calc R
C7B C 0.3597(7) 0.5387(4) -0.3396(4) 0.105(3) Uani 1 1 d .
H7B H 0.3465 0.5852 -0.3252 0.126 Uiso 1 1 calc R
C8B C 0.2848(6) 0.4950(5) -0.3819(4) 0.086(2) Uani 1 1 d .
C9B C 0.2996(6) 0.4266(5) -0.4029(3) 0.084(2) Uani 1 1 d .
H9B H 0.2449 0.3967 -0.4316 0.101 Uiso 1 1 calc R
C10B C 0.3965(6) 0.4018(4) -0.3814(3) 0.0717(18) Uani 1 1 d .
H10B H 0.4084 0.3551 -0.3963 0.086 Uiso 1 1 calc R
C11B C 0.7267(6) 0.3223(4) -0.2387(2) 0.0678(17) Uani 1 1 d .
C12B C 0.8244(7) 0.3573(5) -0.2008(3) 0.087(2) Uani 1 1 d .
H12B H 0.8594 0.4066 -0.1986 0.105 Uiso 1 1 calc R
C13B C 0.8718(9) 0.3212(6) -0.1658(3) 0.108(3) Uani 1 1 d .
H13B H 0.9384 0.3456 -0.1402 0.130 Uiso 1 1 calc R
C14B C 0.8209(9) 0.2502(6) -0.1692(3) 0.097(3) Uani 1 1 d .
C15B C 0.7244(10) 0.2125(5) -0.2055(4) 0.101(3) Uani 1 1 d .
H15B H 0.6911 0.1632 -0.2070 0.122 Uiso 1 1 calc R
C16B C 0.6759(7) 0.2493(4) -0.2408(3) 0.082(2) Uani 1 1 d .
H16B H 0.6086 0.2245 -0.2660 0.098 Uiso 1 1 calc R
C17B C 0.6708(5) 0.3640(3) -0.4338(2) 0.0510(13) Uani 1 1 d .
C18B C 0.6293(5) 0.3430(3) -0.4916(2) 0.0619(15) Uani 1 1 d .
H18B H 0.5767 0.2936 -0.4992 0.074 Uiso 1 1 calc R
C19B C 0.5508(8) 0.3928(5) -0.5116(3) 0.101(3) Uani 1 1 d .
H19G H 0.5256 0.3755 -0.5485 0.152 Uiso 1 1 calc R
H19H H 0.5973 0.4426 -0.5039 0.152 Uiso 1 1 calc R
H19I H 0.4800 0.3916 -0.4950 0.152 Uiso 1 1 calc R
C20B C 0.7322(6) 0.3356(4) -0.5223(3) 0.0803(19) Uani 1 1 d .
H20G H 0.6996 0.3216 -0.5588 0.120 Uiso 1 1 calc R
H20H H 0.7729 0.2985 -0.5129 0.120 Uiso 1 1 calc R
H20I H 0.7893 0.3821 -0.5146 0.120 Uiso 1 1 calc R
C21B C 0.5937(5) 0.2449(3) -0.4158(2) 0.0511(13) Uani 1 1 d .
C22B C 0.6218(6) 0.1936(3) -0.4544(2) 0.0603(15) Uani 1 1 d .
H22B H 0.6808 0.2088 -0.4736 0.072 Uiso 1 1 calc R
C23B C 0.5653(6) 0.1211(3) -0.4653(2) 0.0676(17) Uani 1 1 d .
H23B H 0.5853 0.0866 -0.4914 0.081 Uiso 1 1 calc R
C24B C 0.4784(6) 0.1003(3) -0.4369(2) 0.0616(15) Uani 1 1 d .
C25B C 0.4500(6) 0.1472(3) -0.3977(3) 0.0694(17) Uani 1 1 d .
H25B H 0.3935 0.1306 -0.3778 0.083 Uiso 1 1 calc R
C26B C 0.5062(5) 0.2201(3) -0.3876(2) 0.0614(15) Uani 1 1 d .
H26B H 0.4854 0.2539 -0.3613 0.074 Uiso 1 1 calc R
C27B C 0.7812(5) 0.4907(3) -0.4267(2) 0.0536(14) Uani 1 1 d .
C28B C 0.7154(6) 0.5454(3) -0.4327(3) 0.078(2) Uani 1 1 d .
H28B H 0.6368 0.5416 -0.4250 0.094 Uiso 1 1 calc R
C29B C 0.7696(6) 0.6057(3) -0.4502(3) 0.080(2) Uani 1 1 d .
H29B H 0.7262 0.6420 -0.4551 0.096 Uiso 1 1 calc R
C30B C 0.8817(6) 0.6119(3) -0.4601(2) 0.0651(16) Uani 1 1 d .
C31B C 0.9491(6) 0.5611(3) -0.4539(2) 0.0665(16) Uani 1 1 d .
H31B H 1.0284 0.5669 -0.4610 0.080 Uiso 1 1 calc R
C32B C 0.8975(5) 0.5001(3) -0.4368(2) 0.0599(15) Uani 1 1 d .
H32B H 0.9432 0.4648 -0.4320 0.072 Uiso 1 1 calc R
C33B C 0.7914(8) 0.5690(4) -0.2977(4) 0.109(3) Uani 1 1 d .
H33G H 0.7181 0.5581 -0.3229 0.163 Uiso 1 1 calc R
H33H H 0.8523 0.6043 -0.3069 0.163 Uiso 1 1 calc R
H33I H 0.7745 0.5892 -0.2640 0.163 Uiso 1 1 calc R
C34B C 0.9475(8) 0.5205(5) -0.2574(4) 0.123(3) Uani 1 1 d .
H34G H 0.9799 0.4771 -0.2558 0.185 Uiso 1 1 calc R
H34H H 0.9280 0.5406 -0.2241 0.185 Uiso 1 1 calc R
H34I H 1.0070 0.5566 -0.2664 0.185 Uiso 1 1 calc R
C35B C 0.8844(7) 0.2803(4) -0.3376(3) 0.090(2) Uani 1 1 d .
H351 H 0.8047 0.2585 -0.3324 0.135 Uiso 1 1 calc R
H352 H 0.9448 0.2751 -0.3105 0.135 Uiso 1 1 calc R
H353 H 0.8991 0.2557 -0.3707 0.135 Uiso 1 1 calc R
C36B C 1.0137(7) 0.3898(4) -0.3441(4) 0.099(3) Uani 1 1 d .
H36G H 1.0195 0.4414 -0.3433 0.149 Uiso 1 1 calc R
H36H H 1.0281 0.3647 -0.3771 0.149 Uiso 1 1 calc R
H36I H 1.0735 0.3843 -0.3169 0.149 Uiso 1 1 calc R

loop_
_atom_site_aniso_label
_atom_site_aniso_U_11
_atom_site_aniso_U_22
_atom_site_aniso_U_33
_atom_site_aniso_U_23
_atom_site_aniso_U_13
_atom_site_aniso_U_12
Ti1 0.0418(5) 0.0528(6) 0.0580(6) 0.0148(5) 0.0099(4) 0.0041(4)
N1 0.043(3) 0.064(3) 0.069(3) 0.028(2) 0.010(2) 0.003(2)
N2 0.044(3) 0.055(3) 0.068(3) 0.024(2) 0.011(2) 0.002(2)
N3 0.045(3) 0.050(3) 0.078(3) 0.008(2) 0.012(2) 0.002(2)
N4 0.043(3) 0.056(3) 0.090(4) 0.000(3) 0.013(2) 0.004(2)
N5 0.060(3) 0.070(3) 0.078(4) -0.001(3) 0.024(3) -0.009(3)
N6 0.052(3) 0.076(3) 0.090(4) 0.043(3) 0.007(3) 0.004(3)
F1 0.112(4) 0.118(4) 0.123(4) 0.078(3) 0.010(3) -0.014(3)
F2 0.094(3) 0.140(4) 0.190(5) 0.101(4) 0.041(3) -0.018(3)
F3 0.086(3) 0.164(5) 0.127(4) -0.016(4) 0.002(3) -0.059(3)
F4 0.112(4) 0.076(3) 0.125(4) -0.015(3) -0.027(3) 0.000(2)
C1 0.042(3) 0.058(3) 0.060(4) 0.012(3) 0.008(3) 0.008(3)
C2 0.039(3) 0.074(4) 0.067(4) 0.023(3) 0.008(3) 0.009(3)
C3 0.054(4) 0.115(6) 0.109(6) 0.051(5) 0.027(4) 0.032(4)
C4 0.092(6) 0.088(5) 0.090(6) 0.015(4) -0.013(4) 0.006(4)
C5 0.045(3) 0.056(3) 0.059(3) 0.018(3) 0.007(3) -0.004(3)
C6 0.055(4) 0.074(4) 0.073(4) 0.026(3) 0.016(3) 0.007(3)
C7 0.064(4) 0.103(6) 0.069(4) 0.031(4) 0.019(3) 0.005(4)
C8 0.068(4) 0.085(5) 0.081(5) 0.046(4) 0.001(4) -0.010(4)
C9 0.078(5) 0.070(4) 0.100(6) 0.036(4) 0.003(4) 0.013(4)
C10 0.055(3) 0.061(4) 0.083(4) 0.027(3) 0.017(3) 0.011(3)
C11 0.043(3) 0.060(4) 0.073(4) 0.029(3) 0.012(3) 0.006(3)
C12 0.053(4) 0.081(4) 0.074(4) 0.025(3) 0.016(3) -0.001(3)
C13 0.067(5) 0.113(7) 0.095(6) 0.048(5) 0.029(4) 0.004(4)
C14 0.057(4) 0.107(6) 0.121(7) 0.073(6) 0.017(4) -0.001(4)
C15 0.073(5) 0.058(4) 0.145(8) 0.042(5) 0.012(5) -0.009(4)
C16 0.052(4) 0.061(4) 0.117(6) 0.028(4) 0.016(4) 0.006(3)
C17 0.050(3) 0.059(4) 0.075(4) 0.020(3) 0.016(3) 0.015(3)
C18 0.046(3) 0.071(4) 0.087(5) 0.001(3) 0.009(3) 0.007(3)
C19 0.078(5) 0.182(10) 0.105(7) 0.039(6) 0.043(5) 0.052(6)
C20 0.083(6) 0.094(6) 0.175(9) 0.020(6) 0.024(6) 0.047(5)
C21 0.040(3) 0.056(3) 0.069(4) 0.009(3) 0.013(3) -0.002(3)
C22 0.059(4) 0.073(4) 0.093(5) 0.024(4) 0.018(3) -0.001(3)
C23 0.072(5) 0.069(5) 0.115(7) 0.017(4) 0.027(5) -0.012(4)
C24 0.059(4) 0.093(6) 0.092(6) -0.017(5) 0.017(4) -0.025(4)
C25 0.070(5) 0.129(7) 0.081(5) 0.012(5) -0.002(4) -0.020(5)
C26 0.060(4) 0.089(5) 0.084(5) 0.025(4) 0.013(4) 0.001(4)
C27 0.041(3) 0.049(3) 0.084(4) 0.009(3) 0.014(3) 0.010(3)
C28 0.067(4) 0.061(4) 0.092(5) 0.028(4) 0.001(4) 0.009(3)
C29 0.081(5) 0.083(5) 0.081(5) 0.017(4) -0.016(4) 0.005(4)
C30 0.062(4) 0.063(4) 0.088(5) -0.006(4) -0.012(4) 0.002(3)
C31 0.079(5) 0.050(4) 0.097(6) 0.015(4) 0.015(4) -0.003(3)
C32 0.071(4) 0.058(4) 0.083(5) 0.013(3) 0.015(3) 0.001(3)
C33 0.097(6) 0.060(4) 0.110(6) -0.004(4) 0.002(5) 0.003(4)
C341 0.112(16) 0.112(12) 0.099(12) -0.017(9) 0.041(12) 0.009(10)
C342 0.12(2) 0.098(15) 0.066(13) 0.009(10) 0.023(13) 0.023(15)
C35 0.143(9) 0.099(6) 0.122(7) 0.048(6) 0.045(6) 0.010(6)
C36 0.167(14) 0.41(3) 0.145(12) 0.086(15) 0.016(10) 0.088(16)
Ti1A 0.0515(6) 0.0490(6) 0.0589(6) 0.0165(5) 0.0108(5) 0.0110(5)
F1A 0.104(3) 0.083(3) 0.141(4) 0.067(3) 0.008(3) 0.026(2)
F2A 0.172(5) 0.069(3) 0.120(4) 0.053(3) 0.019(3) 0.002(3)
F3A 0.173(5) 0.079(3) 0.134(4) 0.020(3) -0.038(4) -0.048(3)
F4A 0.135(5) 0.103(4) 0.188(6) 0.024(4) 0.057(4) -0.044(3)
N1A 0.071(3) 0.055(3) 0.082(4) 0.034(3) 0.025(3) 0.021(3)
N2A 0.063(3) 0.059(3) 0.074(3) 0.029(2) 0.021(3) 0.023(2)
N3A 0.068(3) 0.063(3) 0.055(3) 0.008(2) 0.014(2) -0.003(3)
N4A 0.056(3) 0.062(3) 0.062(3) 0.016(2) 0.017(2) -0.003(2)
N5A 0.088(4) 0.057(3) 0.060(3) 0.012(2) 0.011(3) 0.002(3)
N6A 0.068(3) 0.064(3) 0.103(4) 0.026(3) 0.026(3) 0.022(3)
C1A 0.060(3) 0.056(3) 0.062(4) 0.021(3) 0.021(3) 0.020(3)
C2A 0.079(5) 0.079(4) 0.088(5) 0.043(4) 0.038(4) 0.035(4)
C3A 0.155(9) 0.090(6) 0.242(13) 0.039(7) 0.141(10) 0.044(6)
C4A1 0.12(5) 0.12(5) 0.24(9) -0.04(6) -0.10(5) 0.02(3)
C4A2 0.044(9) 0.30(3) 0.110(16) 0.103(17) 0.014(8) 0.010(12)
C5A 0.049(3) 0.052(3) 0.064(4) 0.024(3) 0.021(3) 0.016(3)
C6A 0.073(4) 0.053(3) 0.067(4) 0.015(3) 0.015(3) 0.012(3)
C7A 0.073(4) 0.067(4) 0.064(4) 0.026(3) 0.003(3) 0.005(3)
C8A 0.075(4) 0.058(4) 0.088(5) 0.039(4) 0.012(4) 0.019(3)
C9A 0.103(6) 0.048(4) 0.091(5) 0.016(3) 0.008(4) 0.020(4)
C10A 0.088(5) 0.056(4) 0.067(4) 0.015(3) 0.004(3) 0.019(3)
C11A 0.056(3) 0.053(3) 0.065(4) 0.026(3) 0.014(3) 0.016(3)
C12A 0.086(5) 0.054(3) 0.062(4) 0.017(3) 0.006(3) 0.004(3)
C13A 0.104(6) 0.068(4) 0.064(4) 0.028(3) 0.012(4) 0.004(4)
C14A 0.101(5) 0.055(4) 0.082(5) 0.038(4) 0.007(4) 0.008(4)
C15A 0.101(5) 0.046(3) 0.081(5) 0.014(3) 0.010(4) 0.011(3)
C16A 0.093(5) 0.062(4) 0.066(4) 0.021(3) 0.022(4) 0.022(4)
C17A 0.060(4) 0.049(3) 0.061(4) 0.013(3) 0.015(3) 0.010(3)
C18A 0.076(4) 0.065(4) 0.059(4) 0.011(3) 0.020(3) 0.010(3)
C19A 0.264(15) 0.149(9) 0.065(5) 0.034(6) 0.022(7) 0.115(10)
C20A 0.115(7) 0.192(10) 0.086(6) 0.012(6) 0.048(5) 0.060(7)
C21A 0.060(4) 0.055(3) 0.061(4) 0.011(3) 0.014(3) 0.003(3)
C22A 0.072(5) 0.065(4) 0.101(6) 0.026(4) -0.005(4) 0.006(4)
C23A 0.090(6) 0.098(6) 0.122(7) 0.040(5) -0.037(5) -0.014(5)
C24A 0.114(7) 0.060(4) 0.078(5) 0.017(4) -0.014(5) -0.026(5)
C25A 0.112(7) 0.061(5) 0.131(8) -0.006(5) 0.017(6) 0.009(5)
C26A 0.068(5) 0.069(5) 0.141(7) -0.001(5) 0.015(5) 0.011(4)
C27A 0.054(3) 0.056(3) 0.056(3) 0.010(3) 0.013(3) 0.003(3)
C28A 0.058(4) 0.071(4) 0.102(5) 0.033(4) 0.017(4) 0.007(3)
C29A 0.058(4) 0.099(6) 0.119(7) 0.024(5) 0.019(4) -0.009(4)
C30A 0.094(6) 0.070(5) 0.119(7) 0.009(5) 0.042(5) -0.016(5)
C31A 0.141(9) 0.054(4) 0.143(8) 0.032(5) 0.056(7) 0.021(5)
C32A 0.090(5) 0.060(4) 0.107(6) 0.025(4) 0.029(4) 0.017(4)
C33A 0.082(5) 0.060(4) 0.089(5) 0.011(3) 0.001(4) 0.005(3)
C34A 0.088(6) 0.149(9) 0.132(8) 0.031(7) -0.015(6) 0.034(6)
C353 0.17(2) 0.15(2) 0.20(3) -0.042(18) -0.07(2) 0.13(2)
C354 0.21(5) 0.14(3) 0.09(2) 0.06(2) 0.06(3) 0.02(3)
C36A 0.191(13) 0.192(13) 0.177(13) 0.079(10) 0.008(10) 0.098(11)
Ti1B 0.0451(6) 0.0450(5) 0.0662(7) 0.0108(5) 0.0081(5) 0.0090(4)
N1B 0.050(3) 0.060(3) 0.071(3) 0.011(3) 0.012(2) 0.018(2)
N2B 0.062(3) 0.063(3) 0.064(3) 0.017(2) 0.018(2) 0.019(3)
N3B 0.056(3) 0.043(2) 0.062(3) 0.012(2) 0.015(2) 0.006(2)
N4B 0.059(3) 0.046(3) 0.071(3) 0.019(2) 0.010(2) 0.004(2)
N5B 0.067(3) 0.050(3) 0.089(4) 0.009(3) -0.005(3) 0.008(2)
N6B 0.056(3) 0.058(3) 0.072(3) 0.019(2) 0.011(2) 0.014(2)
F1B 0.079(3) 0.133(4) 0.178(5) 0.070(4) -0.001(3) 0.043(3)
F2B 0.168(5) 0.191(6) 0.097(4) 0.082(4) 0.026(3) 0.085(4)
F3B 0.114(3) 0.0431(19) 0.123(3) 0.005(2) 0.045(3) -0.002(2)
F4B 0.102(3) 0.061(2) 0.105(3) 0.038(2) 0.004(2) -0.005(2)
C1B 0.056(4) 0.067(4) 0.060(4) 0.005(3) 0.012(3) 0.014(3)
C2B 0.067(4) 0.117(6) 0.077(5) 0.013(4) 0.023(4) 0.023(4)
C3B 0.107(8) 0.245(14) 0.102(8) -0.054(8) 0.041(6) 0.001(8)
C4B1 0.074(9) 0.149(19) 0.096(10) 0.027(11) 0.028(7) -0.002(10)
C4B2 0.09(4) 0.09(4) 0.18(6) 0.00(3) 0.07(4) -0.04(3)
C5B 0.049(3) 0.063(4) 0.072(4) 0.012(3) 0.014(3) 0.021(3)
C6B 0.064(4) 0.065(4) 0.119(6) -0.003(4) -0.013(4) 0.019(3)
C7B 0.079(5) 0.067(5) 0.165(9) 0.013(5) -0.006(6) 0.037(4)
C8B 0.043(4) 0.095(6) 0.129(7) 0.049(5) 0.005(4) 0.023(4)
C9B 0.062(4) 0.100(6) 0.086(5) 0.018(4) 0.001(4) 0.014(4)
C10B 0.063(4) 0.076(4) 0.069(4) 0.000(3) 0.003(3) 0.020(3)
C11B 0.070(4) 0.080(4) 0.062(4) 0.022(3) 0.017(3) 0.028(4)
C12B 0.087(5) 0.099(6) 0.077(5) 0.026(4) 0.003(4) 0.023(4)
C13B 0.112(7) 0.134(8) 0.082(6) 0.037(6) -0.002(5) 0.034(6)
C14B 0.114(7) 0.135(8) 0.068(5) 0.049(5) 0.026(5) 0.055(6)
C15B 0.140(8) 0.090(6) 0.095(6) 0.041(5) 0.039(6) 0.044(6)
C16B 0.089(5) 0.084(5) 0.079(5) 0.025(4) 0.020(4) 0.025(4)
C17B 0.045(3) 0.043(3) 0.065(4) 0.011(3) 0.013(3) 0.007(2)
C18B 0.059(4) 0.054(3) 0.074(4) 0.023(3) 0.013(3) 0.004(3)
C19B 0.094(6) 0.119(7) 0.103(6) 0.043(5) 0.008(5) 0.039(5)
C20B 0.079(5) 0.084(5) 0.073(5) 0.011(4) 0.022(4) 0.008(4)
C21B 0.049(3) 0.046(3) 0.057(3) 0.008(2) 0.006(3) 0.010(2)
C22B 0.065(4) 0.052(3) 0.066(4) 0.013(3) 0.024(3) 0.008(3)
C23B 0.087(5) 0.049(3) 0.068(4) 0.006(3) 0.024(3) 0.018(3)
C24B 0.064(4) 0.040(3) 0.077(4) 0.009(3) 0.015(3) 0.002(3)
C25B 0.070(4) 0.050(3) 0.088(5) 0.012(3) 0.030(4) 0.003(3)
C26B 0.062(4) 0.048(3) 0.076(4) 0.007(3) 0.028(3) 0.012(3)
C27B 0.044(3) 0.042(3) 0.075(4) 0.018(3) 0.006(3) 0.007(2)
C28B 0.053(4) 0.056(4) 0.133(6) 0.033(4) 0.022(4) 0.015(3)
C29B 0.070(4) 0.047(3) 0.130(6) 0.032(4) 0.010(4) 0.019(3)
C30B 0.069(4) 0.044(3) 0.076(4) 0.019(3) -0.001(3) -0.002(3)
C31B 0.058(4) 0.064(4) 0.077(4) 0.020(3) 0.014(3) 0.005(3)
C32B 0.059(4) 0.049(3) 0.073(4) 0.019(3) 0.009(3) 0.010(3)
C33B 0.111(7) 0.057(4) 0.148(8) 0.003(5) 0.013(6) 0.024(4)
C34B 0.107(7) 0.085(6) 0.146(9) 0.003(5) -0.030(6) 0.000(5)
C35B 0.084(5) 0.073(5) 0.126(7) 0.028(4) 0.028(5) 0.040(4)
C36B 0.076(5) 0.097(6) 0.142(8) 0.047(5) 0.034(5) 0.031(4)

loop_
_atom_type_symbol
_atom_type_description
_atom_type_scat_dispersion_real
_atom_type_scat_dispersion_imag
_atom_type_scat_source
Ti Ti 0.2776 0.4457 'International Tables Vol C Tables 4.2.6.8 and 6.1.1.4'
N N 0.0061 0.0033 'International Tables Vol C Tables 4.2.6.8 and 6.1.1.4'
C C 0.0033 0.0016 'International Tables Vol C Tables 4.2.6.8 and 6.1.1.4'
H H 0.0000 0.0000 'International Tables Vol C Tables 4.2.6.8 and 6.1.1.4'
F F 0.0171 0.0103 'International Tables Vol C Tables 4.2.6.8 and 6.1.1.4'

loop_
_geom_angle_atom_site_label_1
_geom_angle_atom_site_label_2
_geom_angle_atom_site_label_3
_geom_angle
N6 Ti1 N5 99.3(3)
N6 Ti1 N2 96.9(2)
N5 Ti1 N2 105.7(2)
N6 Ti1 N3 103.6(2)
N5 Ti1 N3 96.3(2)
N2 Ti1 N3 146.9(2)
N6 Ti1 N1 157.1(2)
N5 Ti1 N1 91.3(2)
N2 Ti1 N1 60.55(17)
N3 Ti1 N1 95.22(19)
N6 Ti1 N4 94.6(2)
N5 Ti1 N4 155.5(2)
N2 Ti1 N4 92.37(18)
N3 Ti1 N4 60.70(18)
N1 Ti1 N4 83.3(2)
N6 Ti1 C1 127.4(2)
N5 Ti1 C1 98.8(2)
N2 Ti1 C1 30.48(16)
N3 Ti1 C1 122.86(19)
N1 Ti1 C1 30.10(16)
N4 Ti1 C1 88.47(19)
N6 Ti1 C17 98.6(2)
N5 Ti1 C17 126.8(2)
N2 Ti1 C17 121.12(19)
N3 Ti1 C17 30.68(18)
N1 Ti1 C17 90.93(18)
N4 Ti1 C17 30.12(17)
C1 Ti1 C17 108.74(19)
C1 N1 C5 126.2(5)
C1 N1 Ti1 92.7(3)
C5 N1 Ti1 139.6(4)
C1 N2 C11 126.6(5)
C1 N2 Ti1 96.9(3)
C11 N2 Ti1 136.6(4)
C17 N3 C21 123.7(5)
C17 N3 Ti1 96.8(3)
C21 N3 Ti1 137.8(4)
C17 N4 C27 127.7(5)
C17 N4 Ti1 92.8(4)
C27 N4 Ti1 139.5(4)
C33 N5 C341 104.8(9)
C33 N5 C342 113.0(9)
C341 N5 C342 47.2(10)
C33 N5 Ti1 126.2(5)
C341 N5 Ti1 124.8(7)
C342 N5 Ti1 115.5(9)
C35 N6 C36 96.1(9)
C35 N6 Ti1 142.8(6)
C36 N6 Ti1 120.7(8)
N1 C1 N2 109.7(5)
N1 C1 C2 124.0(5)
N2 C1 C2 126.3(5)
N1 C1 Ti1 57.2(3)
N2 C1 Ti1 52.6(3)
C2 C1 Ti1 177.9(4)
C1 C2 C4 113.1(5)
C1 C2 C3 112.2(5)
C4 C2 C3 111.8(6)
C1 C2 H2 106.4
C4 C2 H2 106.4
C3 C2 H2 106.4
C2 C3 H3A 109.5
C2 C3 H3B 109.5
H3A C3 H3B 109.5
C2 C3 H3C 109.5
H3A C3 H3C 109.5
H3B C3 H3C 109.5
C2 C4 H4A 109.5
C2 C4 H4B 109.5
H4A C4 H4B 109.5
C2 C4 H4C 109.5
H4A C4 H4C 109.5
H4B C4 H4C 109.5
C10 C5 C6 117.8(5)
C10 C5 N1 123.3(5)
C6 C5 N1 118.6(5)
C7 C6 C5 121.0(6)
C7 C6 H6 119.5
C5 C6 H6 119.5
C8 C7 C6 118.6(6)
C8 C7 H7 120.7
C6 C7 H7 120.7
C9 C8 C7 123.0(6)
C9 C8 F1 119.1(7)
C7 C8 F1 117.9(7)
C8 C9 C10 119.1(7)
C8 C9 H9 120.5
C10 C9 H9 120.5
C5 C10 C9 120.3(6)
C5 C10 H10 119.8
C9 C10 H10 119.8
C16 C11 C12 118.8(6)
C16 C11 N2 120.6(6)
C12 C11 N2 120.2(5)
C11 C12 C13 121.1(7)
C11 C12 H12 119.5
C13 C12 H12 119.5
C14 C13 C12 117.8(7)
C14 C13 H13 121.1
C12 C13 H13 121.1
C15 C14 C13 123.4(7)
C15 C14 F2 119.3(9)
C13 C14 F2 117.3(9)
C14 C15 C16 118.4(7)
C14 C15 H15 120.8
C16 C15 H15 120.8
C11 C16 C15 120.4(7)
C11 C16 H16 119.8
C15 C16 H16 119.8
N4 C17 N3 109.3(5)
N4 C17 C18 128.0(6)
N3 C17 C18 122.7(5)
N4 C17 Ti1 57.0(3)
N3 C17 Ti1 52.5(3)
C18 C17 Ti1 172.0(5)
C17 C18 C20 112.3(6)
C17 C18 C19 112.3(6)
C20 C18 C19 112.8(7)
C17 C18 H18 106.3
C20 C18 H18 106.3
C19 C18 H18 106.3
C18 C19 H19A 109.5
C18 C19 H19B 109.5
H19A C19 H19B 109.5
C18 C19 H19C 109.5
H19A C19 H19C 109.5
H19B C19 H19C 109.5
C18 C20 H20A 109.5
C18 C20 H20B 109.5
H20A C20 H20B 109.5
C18 C20 H20C 109.5
H20A C20 H20C 109.5
H20B C20 H20C 109.5
C26 C21 C22 119.2(6)
C26 C21 N3 120.8(5)
C22 C21 N3 119.9(6)
C21 C22 C23 119.6(7)
C21 C22 H22 120.2
C23 C22 H22 120.2
C24 C23 C22 119.1(7)
C24 C23 H23 120.5
C22 C23 H23 120.5
C23 C24 F3 119.8(8)
C23 C24 C25 123.8(7)
F3 C24 C25 116.3(9)
C24 C25 C26 117.2(8)
C24 C25 H25 121.4
C26 C25 H25 121.4
C21 C26 C25 121.1(7)
C21 C26 H26 119.4
C25 C26 H26 119.4
C28 C27 C32 118.3(6)
C28 C27 N4 122.0(6)
C32 C27 N4 119.4(6)
C27 C28 C29 121.3(6)
C27 C28 H28 119.3
C29 C28 H28 119.3
C30 C29 C28 118.4(7)
C30 C29 H29 120.8
C28 C29 H29 120.8
C31 C30 C29 122.8(6)
C31 C30 F4 118.5(7)
C29 C30 F4 118.7(7)
C30 C31 C32 118.2(6)
C30 C31 H31 120.9
C32 C31 H31 120.9
C27 C32 C31 121.0(7)
C27 C32 H32 119.5
C31 C32 H32 119.5
N5 C33 H33A 109.5
N5 C33 H33B 109.5
H33A C33 H33B 109.5
N5 C33 H33C 109.5
H33A C33 H33C 109.5
H33B C33 H33C 109.5
N5 C341 H341 109.5
N5 C341 H342 109.5
H341 C341 H342 109.5
N5 C341 H343 109.5
H341 C341 H343 109.5
H342 C341 H343 109.5
N5 C342 H344 109.5
N5 C342 H345 109.5
H344 C342 H345 109.5
N5 C342 H346 109.5
H344 C342 H346 109.5
H345 C342 H346 109.5
N6 C35 H35A 109.5
N6 C35 H35B 109.5
H35A C35 H35B 109.5
N6 C35 H35C 109.5
H35A C35 H35C 109.5
H35B C35 H35C 109.5
N6 C36 H36A 109.5
N6 C36 H36B 109.5
H36A C36 H36B 109.5
N6 C36 H36C 109.5
H36A C36 H36C 109.5
H36B C36 H36C 109.5
N6A Ti1A N5A 95.4(3)
N6A Ti1A N4A 106.2(2)
N5A Ti1A N4A 93.7(2)
N6A Ti1A N2A 96.1(2)
N5A Ti1A N2A 111.0(2)
N4A Ti1A N2A 145.0(2)
N6A Ti1A N1A 156.1(2)
N5A Ti1A N1A 93.7(2)
N4A Ti1A N1A 95.22(19)
N2A Ti1A N1A 59.99(17)
N6A Ti1A N3A 95.0(2)
N5A Ti1A N3A 153.9(2)
N4A Ti1A N3A 60.37(18)
N2A Ti1A N3A 91.61(19)
N1A Ti1A N3A 86.3(2)
N6A Ti1A C17A 100.3(2)
N5A Ti1A C17A 124.1(2)
N4A Ti1A C17A 30.43(17)
N2A Ti1A C17A 120.0(2)
N1A Ti1A C17A 92.80(19)
N3A Ti1A C17A 30.06(17)
N6A Ti1A C1A 126.0(2)
N5A Ti1A C1A 105.4(2)
N4A Ti1A C1A 121.01(19)
N2A Ti1A C1A 29.99(17)
N1A Ti1A C1A 30.06(16)
N3A Ti1A C1A 87.43(19)
C17A Ti1A C1A 107.29(19)
C1A N1A C5A 125.1(5)
C1A N1A Ti1A 93.1(3)
C5A N1A Ti1A 140.1(4)
C1A N2A C11A 124.6(5)
C1A N2A Ti1A 97.6(3)
C11A N2A Ti1A 137.3(4)
C17A N3A C21A 123.9(5)
C17A N3A Ti1A 91.2(4)
C21A N3A Ti1A 142.7(4)
C17A N4A C27A 127.5(5)
C17A N4A Ti1A 98.0(3)
C27A N4A Ti1A 134.4(4)
C33A N5A C34A 103.4(6)
C33A N5A Ti1A 128.1(5)
C34A N5A Ti1A 126.1(5)
C353 N6A C36A 96.5(18)
C353 N6A Ti1A 138.7(16)
C36A N6A Ti1A 124.1(6)
C353 N6A C354 19(3)
C36A N6A C354 99.8(14)
Ti1A N6A C354 134.8(12)
N1A C1A N2A 109.0(5)
N1A C1A C2A 128.8(5)
N2A C1A C2A 122.2(5)
N1A C1A Ti1A 56.8(3)
N2A C1A Ti1A 52.4(3)
C2A C1A Ti1A 172.9(4)
C4A2 C2A C3A 108.2(16)
C4A2 C2A C1A 113.2(8)
C3A C2A C1A 113.8(7)
C4A2 C2A H2A 107.1
C3A C2A H2A 107.1
C1A C2A H2A 107.1
C2A C3A H3A1 109.5
C2A C3A H3A2 109.5
H3A1 C3A H3A2 109.5
C2A C3A H3A3 109.5
H3A1 C3A H3A3 109.5
H3A2 C3A H3A3 109.5
H4A1 C4A1 H4A2 109.5
H4A1 C4A1 H4A3 109.5
H4A2 C4A1 H4A3 109.5
C2A C4A2 H4A4 109.5
C2A C4A2 H4A5 109.5
H4A4 C4A2 H4A5 109.5
C2A C4A2 H4A6 109.5
H4A4 C4A2 H4A6 109.5
H4A5 C4A2 H4A6 109.5
C6A C5A C10A 117.7(5)
C6A C5A N1A 120.5(5)
C10A C5A N1A 121.4(5)
C5A C6A C7A 121.1(6)
C5A C6A H6A 119.5
C7A C6A H6A 119.5
C8A C7A C6A 119.0(6)
C8A C7A H7A 120.5
C6A C7A H7A 120.5
C7A C8A C9A 122.0(6)
C7A C8A F1A 118.9(6)
C9A C8A F1A 119.1(6)
C8A C9A C10A 118.8(6)
C8A C9A H9A 120.6
C10A C9A H9A 120.6
C5A C10A C9A 121.4(6)
C5A C10A H10A 119.3
C9A C10A H10A 119.3
C16A C11A C12A 118.5(5)
C16A C11A N2A 119.4(5)
C12A C11A N2A 121.9(5)
C13A C12A C11A 121.6(6)
C13A C12A H12A 119.2
C11A C12A H12A 119.2
C14A C13A C12A 118.0(6)
C14A C13A H13A 121.0
C12A C13A H13A 121.0
C15A C14A C13A 122.6(6)
C15A C14A F2A 118.4(6)
C13A C14A F2A 119.0(7)
C14A C15A C16A 118.6(6)
C14A C15A H15A 120.7
C16A C15A H15A 120.7
C11A C16A C15A 120.7(6)
C11A C16A H16A 119.6
C15A C16A H16A 119.6
N3A C17A N4A 110.0(5)
N3A C17A C18A 123.4(5)
N4A C17A C18A 126.5(5)
N3A C17A Ti1A 58.8(3)
N4A C17A Ti1A 51.6(3)
C18A C17A Ti1A 175.8(4)
C19A C18A C20A 111.4(8)
C19A C18A C17A 114.1(6)
C20A C18A C17A 113.8(6)
C19A C18A H18A 105.5
C20A C18A H18A 105.5
C17A C18A H18A 105.5
C18A C19A H19D 109.5
C18A C19A H19E 109.5
H19D C19A H19E 109.5
C18A C19A H19F 109.5
H19D C19A H19F 109.5
H19E C19A H19F 109.5
C18A C20A H20D 109.5
C18A C20A H20E 109.5
H20D C20A H20E 109.5
C18A C20A H20F 109.5
H20D C20A H20F 109.5
H20E C20A H20F 109.5
C26A C21A C22A 116.0(6)
C26A C21A N3A 122.7(6)
C22A C21A N3A 121.1(6)
C21A C22A C23A 121.1(7)
C21A C22A H22A 119.5
C23A C22A H22A 119.5
C24A C23A C22A 118.8(8)
C24A C23A H23A 120.6
C22A C23A H23A 120.6
C25A C24A C23A 122.0(7)
C25A C24A F3A 119.6(9)
C23A C24A F3A 118.4(9)
C24A C25A C26A 118.4(8)
C24A C25A H25A 120.8
C26A C25A H25A 120.8
C25A C26A C21A 123.6(8)
C25A C26A H26A 118.2
C21A C26A H26A 118.2
C28A C27A C32A 118.4(6)
C28A C27A N4A 120.4(6)
C32A C27A N4A 121.0(6)
C27A C28A C29A 121.3(7)
C27A C28A H28A 119.4
C29A C28A H28A 119.4
C30A C29A C28A 118.6(7)
C30A C29A H29A 120.7
C28A C29A H29A 120.7
C31A C30A C29A 121.5(7)
C31A C30A F4A 119.6(9)
C29A C30A F4A 118.9(9)
C30A C31A C32A 120.6(8)
C30A C31A H31A 119.7
C32A C31A H31A 119.7
C31A C32A C27A 119.5(7)
C31A C32A H32A 120.3
C27A C32A H32A 120.3
N5A C33A H33D 109.5
N5A C33A H33E 109.5
H33D C33A H33E 109.5
N5A C33A H33F 109.5
H33D C33A H33F 109.5
H33E C33A H33F 109.5
N5A C34A H34D 109.5
N5A C34A H34E 109.5
H34D C34A H34E 109.5
N5A C34A H34F 109.5
H34D C34A H34F 109.5
H34E C34A H34F 109.5
N6A C353 H35D 109.5
N6A C353 H35E 109.5
H35D C353 H35E 109.5
N6A C353 H35F 109.5
H35D C353 H35F 109.5
H35E C353 H35F 109.5
N6A C354 H35G 109.5
N6A C354 H35H 109.5
H35G C354 H35H 109.5
N6A C354 H35I 109.5
H35G C354 H35I 109.5
H35H C354 H35I 109.5
N6A C36A H36D 109.5
N6A C36A H36E 109.5
H36D C36A H36E 109.5
N6A C36A H36F 109.5
H36D C36A H36F 109.5
H36E C36A H36F 109.5
N5B Ti1B N6B 100.8(2)
N5B Ti1B N4B 96.1(2)
N6B Ti1B N4B 103.5(2)
N5B Ti1B N2B 102.3(2)
N6B Ti1B N2B 97.1(2)
N4B Ti1B N2B 149.22(19)
N5B Ti1B N1B 94.7(2)
N6B Ti1B N1B 154.9(2)
N4B Ti1B N1B 94.20(19)
N2B Ti1B N1B 60.12(19)
N5B Ti1B N3B 155.9(2)
N6B Ti1B N3B 90.88(19)
N4B Ti1B N3B 60.45(17)
N2B Ti1B N3B 97.06(18)
N1B Ti1B N3B 82.53(18)
N5B Ti1B C1B 98.7(2)
N6B Ti1B C1B 126.8(2)
N4B Ti1B C1B 122.9(2)
N2B Ti1B C1B 30.20(19)
N1B Ti1B C1B 29.96(18)
N3B Ti1B C1B 90.79(18)
N5B Ti1B C17B 126.3(2)
N6B Ti1B C17B 96.8(2)
N4B Ti1B C17B 30.32(16)
N2B Ti1B C17B 125.27(18)
N1B Ti1B C17B 89.60(18)
N3B Ti1B C17B 30.20(15)
C1B Ti1B C17B 110.02(18)
C1B N1B C5B 126.7(5)
C1B N1B Ti1B 93.3(4)
C5B N1B Ti1B 139.8(4)
C1B N2B C11B 126.2(5)
C1B N2B Ti1B 97.1(4)
C11B N2B Ti1B 136.2(4)
C17B N3B C21B 126.4(5)
C17B N3B Ti1B 92.4(3)
C21B N3B Ti1B 140.6(4)
C17B N4B C27B 126.5(5)
C17B N4B Ti1B 97.7(3)
C27B N4B Ti1B 134.5(4)
C34B N5B C33B 107.0(6)
C34B N5B Ti1B 126.4(5)
C33B N5B Ti1B 126.4(5)
C35B N6B C36B 108.5(5)
C35B N6B Ti1B 124.7(4)
C36B N6B Ti1B 126.2(4)
N1B C1B N2B 109.4(5)
N1B C1B C2B 125.5(6)
N2B C1B C2B 125.0(6)
N1B C1B Ti1B 56.8(3)
N2B C1B Ti1B 52.7(3)
C2B C1B Ti1B 174.6(5)
C3B C2B C4B1 122.4(13)
C3B C2B C1B 114.3(7)
C4B1 C2B C1B 118.2(9)
C3B C2B H2B 97.5
C4B1 C2B H2B 97.5
C1B C2B H2B 97.5
C2B C3B H3B1 109.5
C2B C3B H3B2 109.5
H3B1 C3B H3B2 109.5
C2B C3B H3B3 109.5
H3B1 C3B H3B3 109.5
H3B2 C3B H3B3 109.5
C2B C4B1 H4B1 109.5
C2B C4B1 H4B2 109.5
H4B1 C4B1 H4B2 109.5
C2B C4B1 H4B3 109.5
H4B1 C4B1 H4B3 109.5
H4B2 C4B1 H4B3 109.5
H4B4 C4B2 H4B5 109.5
H4B4 C4B2 H4B6 109.5
H4B5 C4B2 H4B6 109.5
C10B C5B C6B 117.6(6)
C10B C5B N1B 119.9(5)
C6B C5B N1B 122.5(6)
C5B C6B C7B 121.3(7)
C5B C6B H6B 119.4
C7B C6B H6B 119.4
C8B C7B C6B 118.6(7)
C8B C7B H7B 120.7
C6B C7B H7B 120.7
C7B C8B C9B 122.1(6)
C7B C8B F1B 118.1(7)
C9B C8B F1B 119.8(8)
C8B C9B C10B 118.9(7)
C8B C9B H9B 120.5
C10B C9B H9B 120.5
C5B C10B C9B 121.4(6)
C5B C10B H10B 119.3
C9B C10B H10B 119.3
C12B C11B C16B 118.2(7)
C12B C11B N2B 120.1(6)
C16B C11B N2B 121.6(6)
C11B C12B C13B 121.1(8)
C11B C12B H12B 119.4
C13B C12B H12B 119.4
C14B C13B C12B 119.2(9)
C14B C13B H13B 120.4
C12B C13B H13B 120.4
C13B C14B C15B 122.7(8)
C13B C14B F2B 119.9(9)
C15B C14B F2B 117.3(9)
C14B C15B C16B 118.1(8)
C14B C15B H15B 120.9
C16B C15B H15B 120.9
C11B C16B C15B 120.6(8)
C11B C16B H16B 119.7
C15B C16B H16B 119.7
N3B C17B N4B 109.2(5)
N3B C17B C18B 125.4(5)
N4B C17B C18B 125.4(5)
N3B C17B Ti1B 57.4(3)
N4B C17B Ti1B 51.9(3)
C18B C17B Ti1B 176.0(4)
C17B C18B C20B 113.6(5)
C17B C18B C19B 113.8(5)
C20B C18B C19B 110.5(6)
C17B C18B H18B 106.0
C20B C18B H18B 106.0
C19B C18B H18B 106.0
C18B C19B H19G 109.5
C18B C19B H19H 109.5
H19G C19B H19H 109.5
C18B C19B H19I 109.5
H19G C19B H19I 109.5
H19H C19B H19I 109.5
C18B C20B H20G 109.5
C18B C20B H20H 109.5
H20G C20B H20H 109.5
C18B C20B H20I 109.5
H20G C20B H20I 109.5
H20H C20B H20I 109.5
C22B C21B C26B 117.7(5)
C22B C21B N3B 124.2(5)
C26B C21B N3B 118.0(5)
C23B C22B C21B 121.5(6)
C23B C22B H22B 119.2
C21B C22B H22B 119.2
C22B C23B C24B 118.1(6)
C22B C23B H23B 121.0
C24B C23B H23B 121.0
C25B C24B C23B 123.2(5)
C25B C24B F3B 118.5(5)
C23B C24B F3B 118.2(5)
C24B C25B C26B 118.1(6)
C24B C25B H25B 121.0
C26B C25B H25B 121.0
C25B C26B C21B 121.4(5)
C25B C26B H26B 119.3
C21B C26B H26B 119.3
C32B C27B C28B 118.4(5)
C32B C27B N4B 120.8(5)
C28B C27B N4B 120.6(5)
C29B C28B C27B 118.8(6)
C29B C28B H28B 120.6
C27B C28B H28B 120.6
C30B C29B C28B 120.6(6)
C30B C29B H29B 119.7
C28B C29B H29B 119.7
C29B C30B C31B 122.5(6)
C29B C30B F4B 119.0(6)
C31B C30B F4B 118.5(6)
C30B C31B C32B 118.4(6)
C30B C31B H31B 120.8
C32B C31B H31B 120.8
C27B C32B C31B 121.4(6)
C27B C32B H32B 119.3
C31B C32B H32B 119.3
N5B C33B H33G 109.5
N5B C33B H33H 109.5
H33G C33B H33H 109.5
N5B C33B H33I 109.5
H33G C33B H33I 109.5
H33H C33B H33I 109.5
N5B C34B H34G 109.5
N5B C34B H34H 109.5
H34G C34B H34H 109.5
N5B C34B H34I 109.5
H34G C34B H34I 109.5
H34H C34B H34I 109.5
N6B C35B H351 109.5
N6B C35B H352 109.5
H351 C35B H352 109.5
N6B C35B H353 109.5
H351 C35B H353 109.5
H352 C35B H353 109.5
N6B C36B H36G 109.5
N6B C36B H36H 109.5
H36G C36B H36H 109.5
N6B C36B H36I 109.5
H36G C36B H36I 109.5
H36H C36B H36I 109.5

loop_
_geom_bond_atom_site_label_1
_geom_bond_atom_site_label_2
_geom_bond_distance
Ti1 N6 1.843(5)
Ti1 N5 1.893(5)
Ti1 N2 2.109(5)
Ti1 N3 2.108(5)
Ti1 N1 2.215(5)
Ti1 N4 2.217(5)
Ti1 C1 2.634(6)
Ti1 C17 2.638(6)
N1 C1 1.322(7)
N1 C5 1.415(7)
N2 C1 1.346(7)
N2 C11 1.432(7)
N3 C17 1.356(7)
N3 C21 1.422(7)
N4 C17 1.326(7)
N4 C27 1.422(7)
N5 C33 1.459(9)
N5 C341 1.502(15)
N5 C342 1.60(2)
N6 C35 1.397(9)
N6 C36 1.581(15)
F1 C8 1.389(7)
F2 C14 1.380(8)
F3 C24 1.373(8)
F4 C30 1.371(7)
C1 C2 1.519(8)
C2 C4 1.530(9)
C2 C3 1.536(9)
C2 H2 0.9900
C3 H3A 0.9700
C3 H3B 0.9700
C3 H3C 0.9700
C4 H4A 0.9700
C4 H4B 0.9700
C4 H4C 0.9700
C5 C10 1.396(8)
C5 C6 1.407(8)
C6 C7 1.395(9)
C6 H6 0.9400
C7 C8 1.359(10)
C7 H7 0.9400
C8 C9 1.350(10)
C9 C10 1.410(9)
C9 H9 0.9400
C10 H10 0.9400
C11 C16 1.381(9)
C11 C12 1.390(9)
C12 C13 1.392(9)
C12 H12 0.9400
C13 C14 1.369(11)
C13 H13 0.9400
C14 C15 1.351(12)
C15 C16 1.408(9)
C15 H15 0.9400
C16 H16 0.9400
C17 C18 1.515(8)
C18 C20 1.519(10)
C18 C19 1.521(10)
C18 H18 0.9900
C19 H19A 0.9700
C19 H19B 0.9700
C19 H19C 0.9700
C20 H20A 0.9700
C20 H20B 0.9700
C20 H20C 0.9700
C21 C26 1.374(9)
C21 C22 1.398(8)
C22 C23 1.402(10)
C22 H22 0.9400
C23 C24 1.329(11)
C23 H23 0.9400
C24 C25 1.380(12)
C25 C26 1.398(9)
C25 H25 0.9400
C26 H26 0.9400
C27 C28 1.377(9)
C27 C32 1.387(8)
C28 C29 1.382(9)
C28 H28 0.9400
C29 C30 1.370(10)
C29 H29 0.9400
C30 C31 1.348(10)
C31 C32 1.397(9)
C31 H31 0.9400
C32 H32 0.9400
C33 H33A 0.9700
C33 H33B 0.9700
C33 H33C 0.9700
C341 H341 0.9700
C341 H342 0.9700
C341 H343 0.9700
C342 H344 0.9700
C342 H345 0.9700
C342 H346 0.9700
C35 H35A 0.9700
C35 H35B 0.9700
C35 H35C 0.9700
C36 H36A 0.9700
C36 H36B 0.9700
C36 H36C 0.9700
Ti1A N6A 1.860(5)
Ti1A N5A 1.900(5)
Ti1A N4A 2.094(5)
Ti1A N2A 2.123(5)
Ti1A N1A 2.226(5)
Ti1A N3A 2.263(5)
Ti1A C17A 2.647(6)
Ti1A C1A 2.656(6)
F1A C8A 1.369(7)
F2A C14A 1.375(7)
F3A C24A 1.366(8)
F4A C30A 1.369(8)
N1A C1A 1.332(7)
N1A C5A 1.426(7)
N2A C1A 1.339(7)
N2A C11A 1.443(7)
N3A C17A 1.326(7)
N3A C21A 1.404(7)
N4A C17A 1.354(7)
N4A C27A 1.412(7)
N5A C33A 1.447(8)
N5A C34A 1.546(10)
N6A C353 1.34(3)
N6A C36A 1.557(13)
N6A C354 1.73(6)
C1A C2A 1.522(8)
C2A C4A2 1.47(3)
C2A C3A 1.496(11)
C2A H2A 0.9900
C3A H3A1 0.9700
C3A H3A2 0.9700
C3A H3A3 0.9700
C4A1 H4A1 0.9700
C4A1 H4A2 0.9700
C4A1 H4A3 0.9700
C4A2 H4A4 0.9700
C4A2 H4A5 0.9700
C4A2 H4A6 0.9700
C5A C6A 1.379(8)
C5A C10A 1.385(8)
C6A C7A 1.401(8)
C6A H6A 0.9400
C7A C8A 1.351(9)
C7A H7A 0.9400
C8A C9A 1.363(9)
C9A C10A 1.390(9)
C9A H9A 0.9400
C10A H10A 0.9400
C11A C16A 1.381(8)
C11A C12A 1.395(8)
C12A C13A 1.385(8)
C12A H12A 0.9400
C13A C14A 1.371(9)
C13A H13A 0.9400
C14A C15A 1.368(10)
C15A C16A 1.400(9)
C15A H15A 0.9400
C16A H16A 0.9400
C17A C18A 1.511(8)
C18A C19A 1.487(10)
C18A C20A 1.498(10)
C18A H18A 0.9900
C19A H19D 0.9700
C19A H19E 0.9700
C19A H19F 0.9700
C20A H20D 0.9700
C20A H20E 0.9700
C20A H20F 0.9700
C21A C26A 1.379(9)
C21A C22A 1.380(9)
C22A C23A 1.392(10)
C22A H22A 0.9400
C23A C24A 1.363(12)
C23A H23A 0.9400
C24A C25A 1.331(12)
C25A C26A 1.366(10)
C25A H25A 0.9400
C26A H26A 0.9400
C27A C28A 1.372(8)
C27A C32A 1.392(9)
C28A C29A 1.395(9)
C28A H28A 0.9400
C29A C30A 1.362(12)
C29A H29A 0.9400
C30A C31A 1.339(12)
C31A C32A 1.391(11)
C31A H31A 0.9400
C32A H32A 0.9400
C33A H33D 0.9700
C33A H33E 0.9700
C33A H33F 0.9700
C34A H34D 0.9700
C34A H34E 0.9700
C34A H34F 0.9700
C353 H35D 0.9700
C353 H35E 0.9700
C353 H35F 0.9700
C354 H35G 0.9700
C354 H35H 0.9700
C354 H35I 0.9700
C36A H36D 0.9700
C36A H36E 0.9700
C36A H36F 0.9700
Ti1B N5B 1.893(5)
Ti1B N6B 1.899(5)
Ti1B N4B 2.105(5)
Ti1B N2B 2.120(5)
Ti1B N1B 2.214(5)
Ti1B N3B 2.234(5)
Ti1B C1B 2.643(6)
Ti1B C17B 2.650(6)
N1B C1B 1.322(8)
N1B C5B 1.419(7)
N2B C1B 1.340(7)
N2B C11B 1.424(8)
N3B C17B 1.334(7)
N3B C21B 1.414(7)
N4B C17B 1.350(7)
N4B C27B 1.423(7)
N5B C34B 1.484(9)
N5B C33B 1.488(9)
N6B C35B 1.458(8)
N6B C36B 1.481(9)
F1B C8B 1.376(7)
F2B C14B 1.374(9)
F3B C24B 1.383(6)
F4B C30B 1.379(7)
C1B C2B 1.522(9)
C2B C3B 1.436(11)
C2B C4B1 1.476(17)
C2B H2B 0.9900
C3B H3B1 0.9700
C3B H3B2 0.9700
C3B H3B3 0.9700
C4B1 H4B1 0.9700
C4B1 H4B2 0.9700
C4B1 H4B3 0.9700
C4B2 H4B4 0.9700
C4B2 H4B5 0.9700
C4B2 H4B6 0.9700
C5B C10B 1.383(8)
C5B C6B 1.390(9)
C6B C7B 1.392(10)
C6B H6B 0.9400
C7B C8B 1.355(11)
C7B H7B 0.9400
C8B C9B 1.362(10)
C9B C10B 1.384(9)
C9B H9B 0.9400
C10B H10B 0.9400
C11B C12B 1.380(10)
C11B C16B 1.397(9)
C12B C13B 1.385(11)
C12B H12B 0.9400
C13B C14B 1.356(12)
C13B H13B 0.9400
C14B C15B 1.359(12)
C15B C16B 1.406(11)
C15B H15B 0.9400
C16B H16B 0.9400
C17B C18B 1.516(8)
C18B C20B 1.530(9)
C18B C19B 1.544(9)
C18B H18B 0.9900
C19B H19G 0.9700
C19B H19H 0.9700
C19B H19I 0.9700
C20B H20G 0.9700
C20B H20H 0.9700
C20B H20I 0.9700
C21B C22B 1.388(8)
C21B C26B 1.403(8)
C22B C23B 1.373(8)
C22B H22B 0.9400
C23B C24B 1.380(9)
C23B H23B 0.9400
C24B C25B 1.353(8)
C25B C26B 1.381(8)
C25B H25B 0.9400
C26B H26B 0.9400
C27B C32B 1.376(8)
C27B C28B 1.411(8)
C28B C29B 1.404(9)
C28B H28B 0.9400
C29B C30B 1.329(9)
C29B H29B 0.9400
C30B C31B 1.362(9)
C31B C32B 1.399(8)
C31B H31B 0.9400
C32B H32B 0.9400
C33B H33G 0.9700
C33B H33H 0.9700
C33B H33I 0.9700
C34B H34G 0.9700
C34B H34H 0.9700
C34B H34I 0.9700
C35B H351 0.9700
C35B H352 0.9700
C35B H353 0.9700
C36B H36G 0.9700
C36B H36H 0.9700
C36B H36I 0.9700
